data_7218660
loop_
_publ_author_name
'Hsu, Wayne'
'Chen, Kuan-Ting'
'Li, Yu-Sian'
'Cheng, Po-Wen'
'Chen, Tsun-Ren'
'Chen, Jhy-Der'

_publ_section_title
;
 Crystal-to-crystal transformations and photoluminescence changes in the
 Cu(i) coordination networks based on a formamidinate ligand
;
_journal_issue 46
_journal_name_full CrystEngComm
_journal_page_first 10640
_journal_paper_doi 10.1039/C4CE01791A
_journal_volume 16
_journal_year 2014
_chemical_formula_sum 'C48 H48 Cu4 N16 O2'
_chemical_formula_weight 1135.18
_chemical_name_systematic
; 
 ? 
;
_space_group_IT_number 15
_symmetry_cell_setting monoclinic
_symmetry_space_group_name_Hall '-C 2yc'
_symmetry_space_group_name_H-M 'C 1 2/c 1'
_atom_sites_solution_hydrogens geom
_atom_sites_solution_primary direct
_atom_sites_solution_secondary difmap
_audit_creation_method SHELXL-97
_cell_angle_alpha 90.00
_cell_angle_beta 99.1820(10)
_cell_angle_gamma 90.00
_cell_formula_units_Z 8
_cell_length_a 20.8705(3)
_cell_length_b 21.3742(3)
_cell_length_c 22.7059(3)
_cell_measurement_reflns_used 9865
_cell_measurement_temperature 100(2)
_cell_measurement_theta_max 28.26
_cell_measurement_theta_min 2.40
_cell_volume 9999.1(2)
_computing_cell_refinement 'SAINT V7.68A (Bruker AXS, 2010)'
_computing_data_collection 'APEX2 (Bruker AXS, 2010)'
_computing_data_reduction 'SAINT V7.68A (Bruker AXS, 2010)'
_computing_molecular_graphics 'SHELXTL (Sheldrick, 2008)'
_computing_publication_material 'SHELXTL (Sheldrick, 2008)'
_computing_structure_refinement 'SHELXL-97 (Sheldrick, 2008)'
_computing_structure_solution 'SHELXS-97 (Sheldrick, 2008)'
_diffrn_ambient_temperature 100(2)
_diffrn_measured_fraction_theta_full 0.998
_diffrn_measured_fraction_theta_max 0.998
_diffrn_measurement_device_type 'Bruker APEX-II CCD'
_diffrn_measurement_method '\f and \w scans'
_diffrn_radiation_monochromator graphite
_diffrn_radiation_source 'fine-focus sealed tube'
_diffrn_radiation_type MoK\a
_diffrn_radiation_wavelength 0.71073
_diffrn_reflns_av_R_equivalents 0.0430
_diffrn_reflns_av_sigmaI/netI 0.0445
_diffrn_reflns_limit_h_max 27
_diffrn_reflns_limit_h_min -27
_diffrn_reflns_limit_k_max 28
_diffrn_reflns_limit_k_min -23
_diffrn_reflns_limit_l_max 28
_diffrn_reflns_limit_l_min -30
_diffrn_reflns_number 59119
_diffrn_reflns_theta_full 28.29
_diffrn_reflns_theta_max 28.29
_diffrn_reflns_theta_min 1.82
_exptl_absorpt_coefficient_mu 1.735
_exptl_absorpt_correction_T_max 0.7809
_exptl_absorpt_correction_T_min 0.6710
_exptl_absorpt_correction_type multi-scan
_exptl_absorpt_process_details 'SADABS V2008/1 (Bruker AXS, 2008)'
_exptl_crystal_colour red
_exptl_crystal_density_diffrn 1.508
_exptl_crystal_density_method 'not measured'
_exptl_crystal_description plate
_exptl_crystal_F_000 4640
_exptl_crystal_size_max 0.25
_exptl_crystal_size_mid 0.20
_exptl_crystal_size_min 0.15
_refine_diff_density_max 1.650
_refine_diff_density_min -0.542
_refine_diff_density_rms 0.100
_refine_ls_extinction_method none
_refine_ls_goodness_of_fit_ref 1.039
_refine_ls_hydrogen_treatment constr
_refine_ls_matrix_type full
_refine_ls_number_parameters 661
_refine_ls_number_reflns 12388
_refine_ls_number_restraints 6
_refine_ls_restrained_S_all 1.039
_refine_ls_R_factor_all 0.0641
_refine_ls_R_factor_gt 0.0414
_refine_ls_shift/su_max 0.001
_refine_ls_shift/su_mean 0.000
_refine_ls_structure_factor_coef Fsqd
_refine_ls_weighting_details 'calc w=1/[\s^2^(Fo^2^)+(0.0574P)^2^+23.8944P] where P=(Fo^2^+2Fc^2^)/3'
_refine_ls_weighting_scheme calc
_refine_ls_wR_factor_gt 0.1065
_refine_ls_wR_factor_ref 0.1176
_reflns_number_gt 9234
_reflns_number_total 12388
_reflns_threshold_expression >2sigma(I)
_cod_data_source_file c4ce01791a2.cif
_cod_data_source_block 2b
_cod_depositor_comments
;
The following automatic conversions were performed:

'_symmetry_cell_setting' value 'Monoclinic' changed to 'monoclinic'
according to
/usr/data/users/saulius/crontab/automatic-downloads/current/RSC/lib/dictionaries/cif_core.dic
dictionary named 'cif_core.dic' version 2.4.2 from 2011-04-26.

Automatic conversion script
Id: cif_fix_values 2827 2014-09-09 07:05:25Z andrius 
;
_cod_original_sg_symbol_H-M C2/c
_cod_database_code 7218660

loop_
_symmetry_equiv_pos_as_xyz
'x, y, z'
'-x, y, -z+1/2'
'x+1/2, y+1/2, z'
'-x+1/2, y+1/2, -z+1/2'
'-x, -y, -z'
'x, -y, z-1/2'
'-x+1/2, -y+1/2, -z'
'x+1/2, -y+1/2, z-1/2'

loop_
_atom_site_label
_atom_site_type_symbol
_atom_site_fract_x
_atom_site_fract_y
_atom_site_fract_z
_atom_site_U_iso_or_equiv
_atom_site_adp_type
_atom_site_occupancy
_atom_site_symmetry_multiplicity
_atom_site_calc_flag
_atom_site_refinement_flags
_atom_site_disorder_assembly
_atom_site_disorder_group
Cu1 Cu 0.112434(16) 0.189232(16) 0.787903(14) 0.01528(9) Uani 1 1 d . . .
Cu2 Cu 0.100067(18) 0.087883(16) 0.732040(15) 0.01752(9) Uani 1 1 d . . .
Cu3 Cu 0.544286(16) 0.021653(17) 0.717852(15) 0.01776(9) Uani 1 1 d . . .
Cu4 Cu 0.442856(16) 0.250311(16) 0.722686(14) 0.01462(9) Uani 1 1 d . . .
N1 N 0.10275(14) 0.23810(13) 1.01971(12) 0.0279(6) Uani 1 1 d . . .
N2 N 0.10087(11) 0.13868(11) 0.85774(10) 0.0143(5) Uani 1 1 d . . .
N3 N 0.09225(11) 0.04530(11) 0.80547(10) 0.0147(5) Uani 1 1 d . . .
N4 N 0.07523(12) -0.15155(11) 0.79351(10) 0.0182(5) Uani 1 1 d . . .
N5 N 0.05878(12) 0.42638(11) 0.70814(10) 0.0181(5) Uani 1 1 d . . .
N6 N 0.07728(11) 0.22944(11) 0.71106(10) 0.0153(5) Uani 1 1 d . . .
N7 N 0.07311(11) 0.13552(11) 0.66024(10) 0.0161(5) Uani 1 1 d . . .
N8 N 0.08825(17) 0.03263(14) 0.50380(12) 0.0358(7) Uani 1 1 d . . .
N9 N 0.20076(13) 0.07477(12) 0.72394(12) 0.0241(6) Uani 1 1 d . . .
N10 N 0.39832(12) 0.04885(11) 0.70975(11) 0.0180(5) Uani 1 1 d . . .
N11 N 0.48023(12) 0.05221(11) 0.65253(10) 0.0178(5) Uani 1 1 d . . .
N12 N 0.54094(16) 0.08631(13) 0.48627(12) 0.0327(7) Uani 1 1 d . . .
N13 N 0.21331(11) 0.21330(11) 0.79873(10) 0.0178(5) Uani 1 1 d . . .
N14 N 0.41551(11) 0.23282(11) 0.79916(10) 0.0133(5) Uani 1 1 d . . .
N15 N 0.52126(11) 0.22948(11) 0.84908(10) 0.0142(5) Uani 1 1 d . . .
N16 N 0.65694(13) 0.21368(13) 1.00852(11) 0.0252(6) Uani 1 1 d . . .
C1 C 0.1184(2) 0.26295(17) 0.97066(16) 0.0383(9) Uani 1 1 d . . .
H1A H 0.1305 0.3058 0.9719 0.046 Uiso 1 1 calc R . .
C2 C 0.11860(19) 0.23102(15) 0.91750(15) 0.0319(8) Uani 1 1 d . . .
H2A H 0.1308 0.2521 0.8842 0.038 Uiso 1 1 calc R . .
C3 C 0.10104(13) 0.16873(13) 0.91290(12) 0.0171(6) Uani 1 1 d . . .
C4 C 0.0822(2) 0.14279(16) 0.96348(15) 0.0393(9) Uani 1 1 d . . .
H4A H 0.0681 0.1005 0.9631 0.047 Uiso 1 1 calc R . .
C5 C 0.0841(2) 0.17853(17) 1.01433(15) 0.0427(10) Uani 1 1 d . . .
H5A H 0.0712 0.1591 1.0482 0.051 Uiso 1 1 calc R . .
C6 C 0.09455(13) 0.07696(13) 0.85601(12) 0.0154(6) Uani 1 1 d . . .
H6A H 0.0916 0.0549 0.8918 0.018 Uiso 1 1 calc R . .
C7 C 0.08948(14) -0.11508(14) 0.74923(13) 0.0192(6) Uani 1 1 d . . .
H7A H 0.0959 -0.1347 0.7131 0.023 Uiso 1 1 calc R . .
C8 C 0.09528(14) -0.05140(14) 0.75303(12) 0.0182(6) Uani 1 1 d . . .
H8A H 0.1054 -0.0284 0.7199 0.022 Uiso 1 1 calc R . .
C9 C 0.08649(13) -0.01960(13) 0.80514(12) 0.0149(5) Uani 1 1 d . . .
C10 C 0.07172(14) -0.05713(13) 0.85168(12) 0.0176(6) Uani 1 1 d . . .
H10A H 0.0651 -0.0389 0.8884 0.021 Uiso 1 1 calc R . .
C11 C 0.06696(14) -0.12132(13) 0.84347(12) 0.0184(6) Uani 1 1 d . . .
H11A H 0.0571 -0.1458 0.8758 0.022 Uiso 1 1 calc R . .
C12 C 0.09540(14) 0.39491(14) 0.75259(12) 0.0191(6) Uani 1 1 d . . .
H12A H 0.1185 0.4183 0.7847 0.023 Uiso 1 1 calc R . .
C13 C 0.10138(14) 0.33091(14) 0.75425(12) 0.0181(6) Uani 1 1 d . . .
H13A H 0.1278 0.3114 0.7871 0.022 Uiso 1 1 calc R . .
C14 C 0.06890(13) 0.29430(13) 0.70793(12) 0.0146(5) Uani 1 1 d . . .
C15 C 0.02927(13) 0.32683(14) 0.66195(12) 0.0176(6) Uani 1 1 d . . .
H15A H 0.0049 0.3046 0.6297 0.021 Uiso 1 1 calc R . .
C16 C 0.02617(14) 0.39118(14) 0.66411(12) 0.0189(6) Uani 1 1 d . . .
H16A H -0.0008 0.4121 0.6325 0.023 Uiso 1 1 calc R . .
C17 C 0.06739(13) 0.19685(13) 0.66084(12) 0.0168(6) Uani 1 1 d . . .
H17A H 0.0558 0.2184 0.6241 0.020 Uiso 1 1 calc R . .
C18 C 0.06497(18) 0.00857(16) 0.55088(14) 0.0297(8) Uani 1 1 d . . .
H18A H 0.0524 -0.0342 0.5491 0.036 Uiso 1 1 calc R . .
C19 C 0.05815(15) 0.04161(14) 0.60139(13) 0.0223(6) Uani 1 1 d . . .
H19A H 0.0416 0.0215 0.6331 0.027 Uiso 1 1 calc R . .
C20 C 0.07554(14) 0.10466(14) 0.60625(13) 0.0192(6) Uani 1 1 d . . .
C21 C 0.09937(17) 0.13061(15) 0.55764(13) 0.0264(7) Uani 1 1 d . . .
H21A H 0.1120 0.1733 0.5581 0.032 Uiso 1 1 calc R . .
C22 C 0.10437(19) 0.09342(17) 0.50869(14) 0.0339(8) Uani 1 1 d . . .
H22A H 0.1204 0.1123 0.4761 0.041 Uiso 1 1 calc R . .
C23 C 0.22804(16) 0.10493(17) 0.68240(15) 0.0301(8) Uani 1 1 d . . .
H23A H 0.2013 0.1321 0.6560 0.036 Uiso 1 1 calc R . .
C24 C 0.29201(16) 0.09930(16) 0.67534(16) 0.0310(8) Uani 1 1 d . . .
H24A H 0.3082 0.1222 0.6450 0.037 Uiso 1 1 calc R . .
C25 C 0.33292(14) 0.05977(14) 0.71301(13) 0.0192(6) Uani 1 1 d . . .
C26 C 0.30573(15) 0.03072(15) 0.75815(13) 0.0228(6) Uani 1 1 d . . .
H26A H 0.3319 0.0051 0.7865 0.027 Uiso 1 1 calc R . .
C27 C 0.24116(15) 0.03908(15) 0.76170(14) 0.0243(7) Uani 1 1 d . . .
H27A H 0.2241 0.0183 0.7928 0.029 Uiso 1 1 calc R . .
C28 C 0.41917(14) 0.06053(14) 0.65895(13) 0.0195(6) Uani 1 1 d . . .
H28A H 0.3892 0.0754 0.6260 0.023 Uiso 1 1 calc R . .
C29 C 0.58102(18) 0.08631(15) 0.53828(15) 0.0310(8) Uani 1 1 d . . .
H29A H 0.6256 0.0946 0.5375 0.037 Uiso 1 1 calc R . .
C30 C 0.56284(16) 0.07520(14) 0.59285(14) 0.0245(7) Uani 1 1 d . . .
H30A H 0.5942 0.0759 0.6281 0.029 Uiso 1 1 calc R . .
C31 C 0.49746(15) 0.06278(13) 0.59605(13) 0.0191(6) Uani 1 1 d . . .
C32 C 0.45507(16) 0.06088(14) 0.54177(13) 0.0241(7) Uani 1 1 d . . .
H32A H 0.4104 0.0514 0.5407 0.029 Uiso 1 1 calc R . .
C33 C 0.47910(18) 0.07303(15) 0.48973(14) 0.0293(7) Uani 1 1 d . . .
H33A H 0.4493 0.0719 0.4535 0.035 Uiso 1 1 calc R . .
C34 C 0.25663(14) 0.19220(15) 0.84462(13) 0.0216(6) Uani 1 1 d . . .
H34A H 0.2404 0.1724 0.8767 0.026 Uiso 1 1 calc R . .
C35 C 0.32298(14) 0.19734(14) 0.84836(13) 0.0213(6) Uani 1 1 d . . .
H35A H 0.3509 0.1812 0.8821 0.026 Uiso 1 1 calc R . .
C36 C 0.34908(13) 0.22654(13) 0.80212(12) 0.0148(5) Uani 1 1 d . . .
C37 C 0.30400(14) 0.24908(14) 0.75469(12) 0.0187(6) Uani 1 1 d . . .
H37A H 0.3186 0.2696 0.7222 0.022 Uiso 1 1 calc R . .
C38 C 0.23820(14) 0.24172(15) 0.75488(13) 0.0208(6) Uani 1 1 d . . .
H38A H 0.2089 0.2577 0.7220 0.025 Uiso 1 1 calc R . .
C39 C 0.45767(13) 0.22629(13) 0.84912(12) 0.0143(5) Uani 1 1 d . . .
H39A H 0.4421 0.2192 0.8856 0.017 Uiso 1 1 calc R . .
C40 C 0.59341(15) 0.20938(14) 1.00889(13) 0.0210(6) Uani 1 1 d . . .
H40A H 0.5799 0.2021 1.0463 0.025 Uiso 1 1 calc R . .
C41 C 0.54539(14) 0.21454(14) 0.95966(12) 0.0192(6) Uani 1 1 d . . .
H41A H 0.5009 0.2117 0.9639 0.023 Uiso 1 1 calc R . .
C42 C 0.56322(13) 0.22399(13) 0.90368(12) 0.0154(6) Uani 1 1 d . . .
C43 C 0.62988(15) 0.22897(17) 0.90290(13) 0.0263(7) Uani 1 1 d . . .
H43A H 0.6451 0.2361 0.8662 0.032 Uiso 1 1 calc R . .
C44 C 0.67395(16) 0.22361(18) 0.95501(14) 0.0305(8) Uani 1 1 d . . .
H44A H 0.7188 0.2272 0.9526 0.037 Uiso 1 1 calc R . .
O1 O 0.22647(16) 0.30920(16) 0.62450(12) 0.0603(9) Uani 1 1 d . . .
H1C H 0.2068 0.3053 0.5824 0.072 Uiso 1 1 d R A .
C45 C 0.2479(6) 0.3691(5) 0.6286(5) 0.057(3) Uani 0.50 1 d P A 1
H45A H 0.2954 0.3642 0.6305 0.068 Uiso 0.50 1 calc PR A 1
H45B H 0.2421 0.3811 0.6695 0.068 Uiso 0.50 1 calc PR A 1
C46 C 0.2348(11) 0.4260(12) 0.5962(9) 0.158(13) Uani 0.50 1 d P A 1
H46A H 0.2642 0.4587 0.6145 0.190 Uiso 0.50 1 calc PR A 1
H46B H 0.1897 0.4386 0.5968 0.190 Uiso 0.50 1 calc PR A 1
H46C H 0.2413 0.4196 0.5548 0.190 Uiso 0.50 1 calc PR A 1
C45' C 0.2112(5) 0.3776(5) 0.6364(4) 0.046(3) Uani 0.50 1 d P A 2
H45C H 0.1698 0.3763 0.6526 0.055 Uiso 0.50 1 calc PR A 2
H45D H 0.2447 0.3903 0.6702 0.055 Uiso 0.50 1 calc PR A 2
C46' C 0.2063(8) 0.4177(6) 0.6060(6) 0.080(5) Uani 0.50 1 d P A 2
H46D H 0.2007 0.4560 0.6283 0.096 Uiso 0.50 1 calc PR A 2
H46E H 0.1684 0.4117 0.5750 0.096 Uiso 0.50 1 calc PR A 2
H46F H 0.2454 0.4213 0.5874 0.096 Uiso 0.50 1 calc PR A 2
O2 O 0.1948(5) 0.3887(7) 0.8994(6) 0.172(5) Uiso 0.50 1 d PD B 1
C47 C 0.2586(5) 0.4140(8) 0.8963(6) 0.180(11) Uani 0.50 1 d PD B 1
C48 C 0.3033(6) 0.3944(8) 0.8572(6) 0.138(6) Uani 0.50 1 d PD B 1
O2' O 0.1382(4) 0.4192(4) 0.9045(3) 0.105(3) Uani 0.50 1 d PD C 2
C47' C 0.1947(4) 0.4536(5) 0.9325(6) 0.106(4) Uiso 0.50 1 d PD C 2
C48' C 0.1973(9) 0.5177(6) 0.9535(10) 0.174(9) Uiso 0.50 1 d PD C 2

loop_
_atom_site_aniso_label
_atom_site_aniso_U_11
_atom_site_aniso_U_22
_atom_site_aniso_U_33
_atom_site_aniso_U_23
_atom_site_aniso_U_13
_atom_site_aniso_U_12
Cu1 0.01941(18) 0.01425(18) 0.01240(17) 0.00074(13) 0.00324(13) -0.00121(13)
Cu2 0.0268(2) 0.01454(18) 0.01166(17) 0.00101(13) 0.00444(14) 0.00004(14)
Cu3 0.01735(18) 0.0211(2) 0.01572(18) 0.00194(14) 0.00546(13) 0.00286(14)
Cu4 0.01358(16) 0.01988(19) 0.01085(17) -0.00011(13) 0.00328(12) 0.00018(13)
N1 0.0337(15) 0.0281(15) 0.0236(14) -0.0103(12) 0.0099(12) -0.0036(12)
N2 0.0156(11) 0.0159(12) 0.0115(11) -0.0014(9) 0.0029(9) -0.0010(9)
N3 0.0184(12) 0.0121(12) 0.0144(11) 0.0003(9) 0.0048(9) -0.0001(9)
N4 0.0237(13) 0.0174(12) 0.0139(12) -0.0002(10) 0.0039(10) -0.0015(10)
N5 0.0215(12) 0.0180(13) 0.0154(12) -0.0011(10) 0.0044(10) 0.0048(10)
N6 0.0160(11) 0.0154(12) 0.0149(12) 0.0024(9) 0.0041(9) -0.0003(9)
N7 0.0183(12) 0.0175(13) 0.0125(11) -0.0001(9) 0.0023(9) 0.0002(10)
N8 0.061(2) 0.0287(16) 0.0182(14) -0.0026(12) 0.0082(13) 0.0005(15)
N9 0.0225(13) 0.0254(14) 0.0257(14) 0.0069(11) 0.0077(11) 0.0036(11)
N10 0.0199(12) 0.0141(12) 0.0206(13) -0.0003(10) 0.0047(10) 0.0006(10)
N11 0.0232(13) 0.0147(12) 0.0161(12) 0.0015(9) 0.0053(10) 0.0008(10)
N12 0.059(2) 0.0195(14) 0.0227(14) -0.0021(11) 0.0165(14) -0.0062(13)
N13 0.0161(12) 0.0211(13) 0.0158(12) 0.0026(10) 0.0018(9) -0.0004(10)
N14 0.0136(11) 0.0125(11) 0.0150(11) 0.0012(9) 0.0054(9) -0.0006(9)
N15 0.0156(11) 0.0136(11) 0.0132(11) -0.0002(9) 0.0017(9) -0.0011(9)
N16 0.0272(14) 0.0303(15) 0.0161(13) 0.0025(11) -0.0029(10) -0.0017(12)
C1 0.063(3) 0.0224(18) 0.036(2) -0.0118(15) 0.0261(18) -0.0117(17)
C2 0.056(2) 0.0184(16) 0.0266(17) -0.0029(13) 0.0227(16) -0.0017(15)
C3 0.0172(13) 0.0178(14) 0.0165(14) -0.0029(11) 0.0033(11) 0.0008(11)
C4 0.078(3) 0.0191(17) 0.0241(18) -0.0049(14) 0.0188(18) -0.0133(18)
C5 0.081(3) 0.031(2) 0.0197(17) -0.0027(15) 0.0166(18) -0.007(2)
C6 0.0161(13) 0.0179(14) 0.0129(13) 0.0014(11) 0.0044(10) -0.0022(11)
C7 0.0259(15) 0.0200(15) 0.0130(13) -0.0030(11) 0.0065(11) -0.0004(12)
C8 0.0243(15) 0.0177(15) 0.0135(13) 0.0003(11) 0.0055(11) -0.0017(12)
C9 0.0151(13) 0.0160(14) 0.0134(13) -0.0001(11) 0.0011(10) -0.0004(11)
C10 0.0250(15) 0.0171(14) 0.0113(13) -0.0031(11) 0.0048(11) -0.0007(12)
C11 0.0272(15) 0.0167(15) 0.0126(14) 0.0002(11) 0.0072(11) -0.0011(12)
C12 0.0221(15) 0.0224(16) 0.0126(13) -0.0014(11) 0.0028(11) 0.0021(12)
C13 0.0233(15) 0.0181(15) 0.0130(13) 0.0012(11) 0.0033(11) 0.0042(12)
C14 0.0126(12) 0.0183(14) 0.0143(13) 0.0008(11) 0.0064(10) -0.0001(11)
C15 0.0170(13) 0.0203(15) 0.0152(14) -0.0013(11) 0.0022(11) 0.0022(11)
C16 0.0199(14) 0.0233(16) 0.0137(14) 0.0015(12) 0.0035(11) 0.0056(12)
C17 0.0167(13) 0.0197(15) 0.0140(13) 0.0011(11) 0.0023(11) -0.0001(11)
C18 0.047(2) 0.0206(17) 0.0201(16) -0.0015(13) 0.0011(14) -0.0002(15)
C19 0.0311(17) 0.0202(16) 0.0147(14) 0.0013(12) 0.0008(12) -0.0004(13)
C20 0.0233(15) 0.0181(15) 0.0154(14) 0.0001(11) 0.0005(11) 0.0039(12)
C21 0.0414(19) 0.0215(16) 0.0172(15) 0.0012(12) 0.0068(13) 0.0011(14)
C22 0.057(2) 0.033(2) 0.0131(15) 0.0034(13) 0.0112(15) 0.0013(17)
C23 0.0256(17) 0.0356(19) 0.0306(18) 0.0149(15) 0.0088(14) 0.0098(14)
C24 0.0270(17) 0.0323(19) 0.0367(19) 0.0172(15) 0.0146(15) 0.0088(14)
C25 0.0188(14) 0.0187(15) 0.0204(15) -0.0011(12) 0.0042(11) -0.0004(12)
C26 0.0215(15) 0.0269(17) 0.0199(15) 0.0049(13) 0.0029(12) 0.0032(13)
C27 0.0234(15) 0.0303(18) 0.0202(15) 0.0054(13) 0.0063(12) 0.0003(13)
C28 0.0220(15) 0.0167(15) 0.0195(15) 0.0029(12) 0.0027(12) -0.0007(12)
C29 0.042(2) 0.0244(17) 0.0307(18) -0.0043(14) 0.0184(16) -0.0108(15)
C30 0.0314(17) 0.0222(16) 0.0214(16) -0.0016(13) 0.0087(13) -0.0024(13)
C31 0.0266(15) 0.0125(14) 0.0195(15) 0.0016(11) 0.0073(12) 0.0015(12)
C32 0.0339(17) 0.0179(15) 0.0206(15) -0.0006(12) 0.0044(13) 0.0052(13)
C33 0.049(2) 0.0197(17) 0.0197(16) -0.0006(13) 0.0066(15) 0.0014(15)
C34 0.0186(14) 0.0277(17) 0.0193(15) 0.0098(13) 0.0051(11) -0.0020(12)
C35 0.0176(14) 0.0277(17) 0.0187(15) 0.0084(12) 0.0029(11) -0.0003(12)
C36 0.0151(13) 0.0143(14) 0.0157(13) -0.0016(11) 0.0049(10) -0.0007(11)
C37 0.0193(14) 0.0247(16) 0.0126(13) 0.0029(11) 0.0047(11) -0.0014(12)
C38 0.0161(14) 0.0297(17) 0.0162(14) 0.0054(12) 0.0008(11) -0.0011(12)
C39 0.0179(13) 0.0126(13) 0.0132(13) 0.0002(10) 0.0051(11) -0.0017(11)
C40 0.0295(16) 0.0207(15) 0.0125(14) -0.0018(11) 0.0028(12) -0.0030(12)
C41 0.0202(14) 0.0198(15) 0.0177(14) -0.0006(12) 0.0036(11) -0.0001(12)
C42 0.0199(14) 0.0116(13) 0.0142(13) 0.0004(10) 0.0014(11) -0.0009(11)
C43 0.0192(15) 0.046(2) 0.0138(14) 0.0054(14) 0.0024(12) -0.0009(14)
C44 0.0213(16) 0.050(2) 0.0194(16) 0.0022(15) 0.0001(13) -0.0009(15)
O1 0.077(2) 0.075(2) 0.0231(14) -0.0018(14) -0.0099(14) 0.0219(19)
C45 0.054(6) 0.057(7) 0.048(6) 0.006(5) -0.029(5) -0.018(6)
C46 0.18(2) 0.22(3) 0.089(12) -0.024(14) 0.058(13) -0.14(2)
C45' 0.036(5) 0.073(8) 0.030(5) -0.025(5) 0.011(4) -0.008(5)
C46' 0.133(13) 0.031(5) 0.054(7) -0.017(5) -0.053(8) 0.035(7)
C47 0.052(8) 0.42(3) 0.074(9) -0.044(14) 0.036(7) 0.034(13)
C48 0.176(18) 0.158(16) 0.074(9) 0.021(10) 0.004(10) 0.022(14)
O2' 0.092(6) 0.191(10) 0.041(4) 0.050(5) 0.042(4) 0.038(6)

loop_
_atom_type_symbol
_atom_type_description
_atom_type_scat_dispersion_real
_atom_type_scat_dispersion_imag
_atom_type_scat_source
C C 0.0033 0.0016 'International Tables Vol C Tables 4.2.6.8 and 6.1.1.4'
H H 0.0000 0.0000 'International Tables Vol C Tables 4.2.6.8 and 6.1.1.4'
N N 0.0061 0.0033 'International Tables Vol C Tables 4.2.6.8 and 6.1.1.4'
O O 0.0106 0.0060 'International Tables Vol C Tables 4.2.6.8 and 6.1.1.4'
Cu Cu 0.3201 1.2651 'International Tables Vol C Tables 4.2.6.8 and 6.1.1.4'

loop_
_geom_angle_atom_site_label_1
_geom_angle_atom_site_label_2
_geom_angle_atom_site_label_3
_geom_angle
_geom_angle_site_symmetry_1
_geom_angle_site_symmetry_3
N2 Cu1 N6 150.99(10) . .
N2 Cu1 N13 106.52(9) . .
N6 Cu1 N13 102.49(9) . .
N2 Cu1 Cu2 85.24(7) . .
N6 Cu1 Cu2 86.29(7) . .
N13 Cu1 Cu2 106.62(7) . .
N7 Cu2 N3 157.87(10) . .
N7 Cu2 N9 98.82(10) . .
N3 Cu2 N9 103.31(10) . .
N7 Cu2 Cu1 87.94(7) . .
N3 Cu2 Cu1 89.23(7) . .
N9 Cu2 Cu1 97.62(7) . .
N11 Cu3 N10 142.50(10) . 2_656
N11 Cu3 N5 110.03(10) . 3_545
N10 Cu3 N5 107.46(10) 2_656 3_545
N11 Cu3 Cu3 87.90(7) . 2_656
N10 Cu3 Cu3 85.48(7) 2_656 2_656
N5 Cu3 Cu3 101.16(7) 3_545 2_656
N14 Cu4 N15 155.07(10) . 2_656
N14 Cu4 N4 105.72(9) . 4_556
N15 Cu4 N4 99.21(9) 2_656 4_556
N14 Cu4 Cu4 87.13(7) . 2_656
N15 Cu4 Cu4 87.22(7) 2_656 2_656
N4 Cu4 Cu4 102.22(7) 4_556 2_656
C1 N1 C5 114.5(3) . .
C6 N2 C3 117.8(2) . .
C6 N2 Cu1 123.21(18) . .
C3 N2 Cu1 118.95(18) . .
C6 N3 C9 120.3(2) . .
C6 N3 Cu2 120.70(19) . .
C9 N3 Cu2 118.98(18) . .
C11 N4 C7 115.3(2) . .
C11 N4 Cu4 124.87(19) . 4_546
C7 N4 Cu4 119.45(19) . 4_546
C12 N5 C16 115.9(3) . .
C12 N5 Cu3 119.07(19) . 3_455
C16 N5 Cu3 124.22(19) . 3_455
C17 N6 C14 118.5(2) . .
C17 N6 Cu1 121.07(19) . .
C14 N6 Cu1 120.10(18) . .
C17 N7 C20 119.6(2) . .
C17 N7 Cu2 122.13(19) . .
C20 N7 Cu2 116.42(18) . .
C22 N8 C18 115.0(3) . .
C27 N9 C23 115.4(3) . .
C27 N9 Cu2 122.8(2) . .
C23 N9 Cu2 121.7(2) . .
C28 N10 C25 118.4(2) . .
C28 N10 Cu3 123.1(2) . 2_656
C25 N10 Cu3 118.43(19) . 2_656
C28 N11 C31 118.2(2) . .
C28 N11 Cu3 121.4(2) . .
C31 N11 Cu3 120.36(19) . .
C29 N12 C33 115.0(3) . .
C38 N13 C34 115.8(2) . .
C38 N13 Cu1 120.93(19) . .
C34 N13 Cu1 122.38(19) . .
C39 N14 C36 118.3(2) . .
C39 N14 Cu4 122.22(18) . .
C36 N14 Cu4 119.50(18) . .
C39 N15 C42 118.5(2) . .
C39 N15 Cu4 121.93(18) . 2_656
C42 N15 Cu4 119.23(18) . 2_656
C40 N16 C44 115.3(3) . .
N1 C1 C2 124.8(3) . .
N1 C1 H1A 117.6 . .
C2 C1 H1A 117.6 . .
C3 C2 C1 120.2(3) . .
C3 C2 H2A 119.9 . .
C1 C2 H2A 119.9 . .
C2 C3 C4 115.4(3) . .
C2 C3 N2 118.1(3) . .
C4 C3 N2 126.4(3) . .
C5 C4 C3 119.8(3) . .
C5 C4 H4A 120.1 . .
C3 C4 H4A 120.1 . .
N1 C5 C4 125.1(3) . .
N1 C5 H5A 117.4 . .
C4 C5 H5A 117.4 . .
N2 C6 N3 121.5(2) . .
N2 C6 H6A 119.2 . .
N3 C6 H6A 119.2 . .
N4 C7 C8 123.9(3) . .
N4 C7 H7A 118.0 . .
C8 C7 H7A 118.0 . .
C7 C8 C9 120.9(3) . .
C7 C8 H8A 119.6 . .
C9 C8 H8A 119.6 . .
N3 C9 C10 126.6(2) . .
N3 C9 C8 117.7(2) . .
C10 C9 C8 115.7(3) . .
C11 C10 C9 119.0(3) . .
C11 C10 H10A 120.5 . .
C9 C10 H10A 120.5 . .
N4 C11 C10 125.1(3) . .
N4 C11 H11A 117.5 . .
C10 C11 H11A 117.5 . .
N5 C12 C13 123.8(3) . .
N5 C12 H12A 118.1 . .
C13 C12 H12A 118.1 . .
C12 C13 C14 120.4(3) . .
C12 C13 H13A 119.8 . .
C14 C13 H13A 119.8 . .
C13 C14 N6 118.4(2) . .
C13 C14 C15 116.0(3) . .
N6 C14 C15 125.6(3) . .
C16 C15 C14 119.5(3) . .
C16 C15 H15A 120.3 . .
C14 C15 H15A 120.3 . .
N5 C16 C15 124.3(3) . .
N5 C16 H16A 117.9 . .
C15 C16 H16A 117.9 . .
N7 C17 N6 122.1(3) . .
N7 C17 H17A 119.0 . .
N6 C17 H17A 119.0 . .
N8 C18 C19 124.5(3) . .
N8 C18 H18A 117.8 . .
C19 C18 H18A 117.8 . .
C18 C19 C20 120.2(3) . .
C18 C19 H19A 119.9 . .
C20 C19 H19A 119.9 . .
C19 C20 C21 116.2(3) . .
C19 C20 N7 118.6(3) . .
C21 C20 N7 124.9(3) . .
C22 C21 C20 119.3(3) . .
C22 C21 H21A 120.4 . .
C20 C21 H21A 120.4 . .
N8 C22 C21 124.9(3) . .
N8 C22 H22A 117.5 . .
C21 C22 H22A 117.5 . .
N9 C23 C24 124.7(3) . .
N9 C23 H23A 117.7 . .
C24 C23 H23A 117.7 . .
C23 C24 C25 119.5(3) . .
C23 C24 H24A 120.2 . .
C25 C24 H24A 120.2 . .
C24 C25 C26 116.1(3) . .
C24 C25 N10 125.2(3) . .
C26 C25 N10 118.7(3) . .
C27 C26 C25 120.2(3) . .
C27 C26 H26A 119.9 . .
C25 C26 H26A 119.9 . .
N9 C27 C26 124.0(3) . .
N9 C27 H27A 118.0 . .
C26 C27 H27A 118.0 . .
N11 C28 N10 122.0(3) . .
N11 C28 H28A 119.0 . .
N10 C28 H28A 119.0 . .
N12 C29 C30 125.1(3) . .
N12 C29 H29A 117.5 . .
C30 C29 H29A 117.5 . .
C29 C30 C31 119.4(3) . .
C29 C30 H30A 120.3 . .
C31 C30 H30A 120.3 . .
C32 C31 C30 116.3(3) . .
C32 C31 N11 125.6(3) . .
C30 C31 N11 118.1(3) . .
C33 C32 C31 118.9(3) . .
C33 C32 H32A 120.5 . .
C31 C32 H32A 120.5 . .
N12 C33 C32 125.2(3) . .
N12 C33 H33A 117.4 . .
C32 C33 H33A 117.4 . .
N13 C34 C35 124.5(3) . .
N13 C34 H34A 117.8 . .
C35 C34 H34A 117.8 . .
C34 C35 C36 119.7(3) . .
C34 C35 H35A 120.2 . .
C36 C35 H35A 120.2 . .
C37 C36 C35 115.8(3) . .
C37 C36 N14 118.6(2) . .
C35 C36 N14 125.6(3) . .
C38 C37 C36 120.3(3) . .
C38 C37 H37A 119.8 . .
C36 C37 H37A 119.8 . .
N13 C38 C37 123.8(3) . .
N13 C38 H38A 118.1 . .
C37 C38 H38A 118.1 . .
N14 C39 N15 121.3(2) . .
N14 C39 H39A 119.3 . .
N15 C39 H39A 119.3 . .
N16 C40 C41 125.7(3) . .
N16 C40 H40A 117.1 . .
C41 C40 H40A 117.1 . .
C40 C41 C42 119.0(3) . .
C40 C41 H41A 120.5 . .
C42 C41 H41A 120.5 . .
C41 C42 C43 115.7(3) . .
C41 C42 N15 126.7(3) . .
C43 C42 N15 117.7(2) . .
C44 C43 C42 120.7(3) . .
C44 C43 H43A 119.7 . .
C42 C43 H43A 119.7 . .
N16 C44 C43 123.7(3) . .
N16 C44 H44A 118.2 . .
C43 C44 H44A 118.2 . .
C45 O1 C45' 32.9(6) . .
C45 O1 H1C 103.3 . .
C45' O1 H1C 100.8 . .
O1 C45 C46 137.4(11) . .
O1 C45 H45A 102.8 . .
C46 C45 H45A 102.8 . .
O1 C45 H45B 102.8 . .
C46 C45 H45B 102.8 . .
H45A C45 H45B 105.0 . .
C45 C46 H46A 109.5 . .
C45 C46 H46B 109.5 . .
H46A C46 H46B 109.5 . .
C45 C46 H46C 109.5 . .
H46A C46 H46C 109.5 . .
H46B C46 H46C 109.5 . .
C46' C45' O1 129.5(9) . .
C46' C45' H45C 104.9 . .
O1 C45' H45C 104.9 . .
C46' C45' H45D 104.9 . .
O1 C45' H45D 104.9 . .
H45C C45' H45D 105.8 . .
C45' C46' H46D 109.5 . .
C45' C46' H46E 109.5 . .
H46D C46' H46E 109.5 . .
C45' C46' H46F 109.5 . .
H46D C46' H46F 109.5 . .
H46E C46' H46F 109.5 . .
C48 C47 O2 127.46(15) . .
O2' C47' C48' 127.55(15) . .

loop_
_geom_bond_atom_site_label_1
_geom_bond_atom_site_label_2
_geom_bond_distance
_geom_bond_site_symmetry_2
Cu1 N2 1.965(2) .
Cu1 N6 1.978(2) .
Cu1 N13 2.143(2) .
Cu1 Cu2 2.5027(5) .
Cu2 N7 1.928(2) .
Cu2 N3 1.929(2) .
Cu2 N9 2.157(3) .
Cu3 N11 1.944(2) .
Cu3 N10 1.961(2) 2_656
Cu3 N5 2.076(2) 3_545
Cu3 Cu3 2.5317(7) 2_656
Cu4 N14 1.949(2) .
Cu4 N15 1.950(2) 2_656
Cu4 N4 2.152(2) 4_556
Cu4 Cu4 2.5067(6) 2_656
N1 C1 1.321(4) .
N1 C5 1.331(4) .
N2 C6 1.326(4) .
N2 C3 1.407(3) .
N3 C6 1.326(4) .
N3 C9 1.392(4) .
N4 C11 1.340(4) .
N4 C7 1.343(4) .
N4 Cu4 2.152(2) 4_546
N5 C12 1.345(4) .
N5 C16 1.346(4) .
N5 Cu3 2.076(2) 3_455
N6 C17 1.324(4) .
N6 C14 1.398(4) .
N7 C17 1.317(4) .
N7 C20 1.400(4) .
N8 C22 1.342(5) .
N8 C18 1.345(4) .
N9 C27 1.341(4) .
N9 C23 1.342(4) .
N10 C28 1.320(4) .
N10 C25 1.398(4) .
N10 Cu3 1.961(2) 2_656
N11 C28 1.317(4) .
N11 C31 1.404(4) .
N12 C29 1.334(5) .
N12 C33 1.336(5) .
N13 C38 1.340(4) .
N13 C34 1.344(4) .
N14 C39 1.327(3) .
N14 C36 1.405(3) .
N15 C39 1.329(3) .
N15 C42 1.404(3) .
N15 Cu4 1.950(2) 2_656
N16 C40 1.330(4) .
N16 C44 1.336(4) .
C1 C2 1.387(5) .
C1 H1A 0.9500 .
C2 C3 1.381(4) .
C2 H2A 0.9500 .
C3 C4 1.387(4) .
C4 C5 1.380(5) .
C4 H4A 0.9500 .
C5 H5A 0.9500 .
C6 H6A 0.9500 .
C7 C8 1.368(4) .
C7 H7A 0.9500 .
C8 C9 1.402(4) .
C8 H8A 0.9500 .
C9 C10 1.400(4) .
C10 C11 1.386(4) .
C10 H10A 0.9500 .
C11 H11A 0.9500 .
C12 C13 1.374(4) .
C12 H12A 0.9500 .
C13 C14 1.397(4) .
C13 H13A 0.9500 .
C14 C15 1.408(4) .
C15 C16 1.378(4) .
C15 H15A 0.9500 .
C16 H16A 0.9500 .
C17 H17A 0.9500 .
C18 C19 1.373(4) .
C18 H18A 0.9500 .
C19 C20 1.395(4) .
C19 H19A 0.9500 .
C20 C21 1.396(4) .
C21 C22 1.384(4) .
C21 H21A 0.9500 .
C22 H22A 0.9500 .
C23 C24 1.375(4) .
C23 H23A 0.9500 .
C24 C25 1.393(4) .
C24 H24A 0.9500 .
C25 C26 1.394(4) .
C26 C27 1.375(4) .
C26 H26A 0.9500 .
C27 H27A 0.9500 .
C28 H28A 0.9500 .
C29 C30 1.373(4) .
C29 H29A 0.9500 .
C30 C31 1.403(4) .
C30 H30A 0.9500 .
C31 C32 1.398(4) .
C32 C33 1.380(4) .
C32 H32A 0.9500 .
C33 H33A 0.9500 .
C34 C35 1.378(4) .
C34 H34A 0.9500 .
C35 C36 1.404(4) .
C35 H35A 0.9500 .
C36 C37 1.398(4) .
C37 C38 1.383(4) .
C37 H37A 0.9500 .
C38 H38A 0.9500 .
C39 H39A 0.9500 .
C40 C41 1.382(4) .
C40 H40A 0.9500 .
C41 C42 1.395(4) .
C41 H41A 0.9500 .
C42 C43 1.398(4) .
C43 C44 1.383(4) .
C43 H43A 0.9500 .
C44 H44A 0.9500 .
O1 C45 1.355(10) .
O1 C45' 1.531(11) .
O1 H1C 0.9819 .
C45 C46 1.43(3) .
C45 H45A 0.9900 .
C45 H45B 0.9900 .
C46 H46A 0.9800 .
C46 H46B 0.9800 .
C46 H46C 0.9800 .
C45' C46' 1.096(15) .
C45' H45C 0.9900 .
C45' H45D 0.9900 .
C46' H46D 0.9800 .
C46' H46E 0.9800 .
C46' H46F 0.9800 .
O2 C47 1.4499(11) .
C47 C48 1.4491(10) .
O2' C47' 1.4491(10) .
C47' C48' 1.4493(10) .
